data_7113586
loop_
_publ_author_name
'Pietryga, Jeffrey M.'
'Jones, Jamie N.'
'Mullins, Lucille A.'
'Wiacek, Robert J.'
'Cowley, Alan H.'

_publ_section_title
;
 An unprecedented mode of ligation for a bridged amido-cyclopentadienide
 (constrained geometry) ligand; \p-olefinic interactions with gallium and
 indium
;
_journal_coden_ASTM CHCOFS
_journal_issue 16
_journal_name_full
;
 Chemical Communications (Cambridge, United Kingdom)
;
_journal_page_first 2072
_journal_page_last 2073
_journal_paper_doi 10.1039/b304940j
_journal_year 2003
_chemical_formula_moiety 'C24 H23 Br2 N3'
_chemical_formula_sum 'C24 H23 Br2 N3'
_chemical_formula_weight 513.27
_space_group_IT_number 2
_symmetry_cell_setting triclinic
_symmetry_space_group_name_Hall '-P 1'
_symmetry_space_group_name_H-M 'P -1'
_atom_sites_solution_hydrogens geom
_atom_sites_solution_primary direct
_atom_sites_solution_secondary difmap
_audit_creation_method SHELXL-97
_cell_angle_alpha 80.890(5)
_cell_angle_beta 75.043(5)
_cell_angle_gamma 79.011(5)
_cell_formula_units_Z 2
_cell_length_a 7.489(5)
_cell_length_b 12.008(5)
_cell_length_c 12.485(5)
_cell_measurement_reflns_used 0
_cell_measurement_temperature 153(2)
_cell_measurement_theta_max 0
_cell_measurement_theta_min 0
_cell_volume 1057.7(9)
_computing_data_collection 'Nonius Collect'
_computing_molecular_graphics 'Ortep-3 for Windows (Farrugia, 1997)'
_computing_publication_material 'WinGX publication routines (Farrugia, 1999)'
_computing_structure_refinement 'SHELXL-97 (Sheldrick, 1997)'
_computing_structure_solution 'SHELXS-97 (Sheldrick, 1997)'
_diffrn_ambient_temperature 153(2)
_diffrn_measured_fraction_theta_full 0.822
_diffrn_measured_fraction_theta_max 0.822
_diffrn_measurement_device_type 'Kappa CCD'
_diffrn_radiation_monochromator graphite
_diffrn_radiation_source 'fine-focus sealed tube'
_diffrn_radiation_type MoK\a
_diffrn_radiation_wavelength 0.71069
_diffrn_reflns_av_R_equivalents 0.0380
_diffrn_reflns_av_sigmaI/netI 0.0565
_diffrn_reflns_limit_h_max 9
_diffrn_reflns_limit_h_min -9
_diffrn_reflns_limit_k_max 16
_diffrn_reflns_limit_k_min -16
_diffrn_reflns_limit_l_max 17
_diffrn_reflns_limit_l_min -13
_diffrn_reflns_number 8038
_diffrn_reflns_theta_full 30.50
_diffrn_reflns_theta_max 30.50
_diffrn_reflns_theta_min 3.40
_exptl_absorpt_coefficient_mu 3.848
_exptl_absorpt_correction_type none
_exptl_crystal_colour 'pale yellow'
_exptl_crystal_density_diffrn 1.612
_exptl_crystal_density_method 'not measured'
_exptl_crystal_description prism
_exptl_crystal_F_000 516
_exptl_crystal_size_max 0.2
_exptl_crystal_size_mid 0.2
_exptl_crystal_size_min 0.2
_refine_diff_density_max 0.819
_refine_diff_density_min -0.959
_refine_diff_density_rms 0.128
_refine_ls_extinction_coef 0.0125(15)
_refine_ls_extinction_expression Fc^*^=kFc[1+0.001xFc^2^\l^3^/sin(2\q)]^-1/4^
_refine_ls_extinction_method SHELXL
_refine_ls_goodness_of_fit_ref 1.048
_refine_ls_hydrogen_treatment mixed
_refine_ls_matrix_type full
_refine_ls_number_parameters 355
_refine_ls_number_reflns 5309
_refine_ls_number_restraints 0
_refine_ls_restrained_S_all 1.048
_refine_ls_R_factor_all 0.0722
_refine_ls_R_factor_gt 0.0499
_refine_ls_shift/su_max 0.001
_refine_ls_shift/su_mean 0.000
_refine_ls_structure_factor_coef Fsqd
_refine_ls_weighting_details 'calc w=1/[\s^2^(Fo^2^)+(0.0512P)^2^+2.9822P] where P=(Fo^2^+2Fc^2^)/3'
_refine_ls_weighting_scheme calc
_refine_ls_wR_factor_gt 0.1167
_refine_ls_wR_factor_ref 0.1319
_reflns_number_gt 4122
_reflns_number_total 5309
_reflns_threshold_expression >2sigma(I)
_cod_data_source_file b304940j.txt
_cod_data_source_block shelx_2
_cod_database_code 7113586

loop_
_symmetry_equiv_pos_as_xyz
'x, y, z'
'-x, -y, -z'

loop_
_atom_site_label
_atom_site_type_symbol
_atom_site_fract_x
_atom_site_fract_y
_atom_site_fract_z
_atom_site_U_iso_or_equiv
_atom_site_adp_type
_atom_site_occupancy
_atom_site_symmetry_multiplicity
_atom_site_calc_flag
Br23 Br 0.22194(6) 0.69958(3) 0.66556(3) 0.03025(14) Uani 1 1 d
Br13 Br 0.15732(7) -0.06805(4) 0.84071(3) 0.03679(15) Uani 1 1 d
C10 C 0.2384(6) 0.1494(3) 0.4944(3) 0.0252(8) Uani 1 1 d
N1 N 0.3001(5) 0.2615(3) 0.2139(3) 0.0246(7) Uani 1 1 d
N2 N 0.2624(5) 0.2161(3) 0.3866(3) 0.0250(7) Uani 1 1 d
C20 C 0.2536(6) 0.4158(3) 0.4416(3) 0.0238(8) Uani 1 1 d
N3 N 0.2876(5) 0.3631(3) 0.2571(3) 0.0252(7) Uani 1 1 d
C30 C 0.3232(6) 0.2703(3) 0.0916(3) 0.0235(7) Uani 1 1 d
C22 C 0.1542(6) 0.4873(3) 0.6215(3) 0.0245(8) Uani 1 1 d
C13 C 0.1907(6) 0.0214(3) 0.6992(3) 0.0268(8) Uani 1 1 d
C14 C 0.3614(6) 0.0586(3) 0.6520(3) 0.0276(8) Uani 1 1 d
C11 C 0.0694(7) 0.1113(4) 0.5423(4) 0.0320(9) Uani 1 1 d
C1 C 0.2830(6) 0.1684(3) 0.2893(3) 0.0260(8) Uani 1 1 d
C15 C 0.3851(6) 0.1234(3) 0.5479(3) 0.0284(8) Uani 1 1 d
C38 C 0.3606(7) 0.1505(3) 0.0542(4) 0.0290(9) Uani 1 1 d
C35 C 0.1439(6) 0.3374(3) 0.0611(3) 0.0268(8) Uani 1 1 d
C2 C 0.2668(5) 0.3322(3) 0.3636(3) 0.0238(7) Uani 1 1 d
C33 C 0.3325(7) 0.4121(4) -0.1235(4) 0.0323(9) Uani 1 1 d
C36 C 0.2055(7) 0.2296(4) -0.1042(4) 0.0319(9) Uani 1 1 d
C31 C 0.4882(6) 0.3330(4) 0.0340(3) 0.0278(8) Uani 1 1 d
C25 C 0.3279(6) 0.5156(3) 0.3960(3) 0.0274(8) Uani 1 1 d
C37 C 0.3849(7) 0.1629(4) -0.0737(4) 0.0321(9) Uani 1 1 d
C21 C 0.1659(6) 0.4024(3) 0.5548(3) 0.0246(8) Uani 1 1 d
C39 C 0.5505(7) 0.2257(4) -0.1321(4) 0.0369(10) Uani 1 1 d
C24 C 0.3181(6) 0.6010(3) 0.4619(3) 0.0259(8) Uani 1 1 d
C12 C 0.0444(7) 0.0461(4) 0.6460(4) 0.0329(9) Uani 1 1 d
C34 C 0.1675(6) 0.3489(4) -0.0664(3) 0.0281(8) Uani 1 1 d
C23 C 0.2321(6) 0.5850(3) 0.5742(3) 0.0254(8) Uani 1 1 d
C32 C 0.5112(7) 0.3452(4) -0.0932(3) 0.0334(9) Uani 1 1 d
H39A H 0.679(8) 0.188(4) -0.118(4) 0.040(14) Uiso 1 1 d
H31A H 0.604(7) 0.290(4) 0.049(4) 0.038(13) Uiso 1 1 d
H31B H 0.459(6) 0.407(4) 0.054(4) 0.023(11) Uiso 1 1 d
H21 H 0.106(6) 0.334(4) 0.591(4) 0.025(11) Uiso 1 1 d
H35B H 0.109(6) 0.417(4) 0.085(4) 0.023(11) Uiso 1 1 d
H15 H 0.501(7) 0.152(4) 0.512(4) 0.030(12) Uiso 1 1 d
H14 H 0.462(6) 0.036(4) 0.688(4) 0.024(11) Uiso 1 1 d
H38A H 0.474(7) 0.104(4) 0.077(4) 0.033(13) Uiso 1 1 d
H11 H -0.035(7) 0.135(4) 0.499(4) 0.033(12) Uiso 1 1 d
H37 H 0.416(7) 0.079(4) -0.094(4) 0.038(13) Uiso 1 1 d
H36A H 0.097(8) 0.185(5) -0.062(4) 0.042(14) Uiso 1 1 d
H35A H 0.030(8) 0.299(5) 0.101(4) 0.042(14) Uiso 1 1 d
H12 H -0.068(7) 0.017(4) 0.680(4) 0.029(12) Uiso 1 1 d
H23 H 0.370(6) 0.671(4) 0.433(4) 0.024(11) Uiso 1 1 d
H24 H 0.399(7) 0.523(4) 0.316(5) 0.044(14) Uiso 1 1 d
H36B H 0.213(7) 0.234(4) -0.181(4) 0.036(13) Uiso 1 1 d
H34 H 0.046(7) 0.392(4) -0.084(4) 0.037(14) Uiso 1 1 d
H38B H 0.258(8) 0.108(5) 0.097(4) 0.042(14) Uiso 1 1 d
H22 H 0.092(7) 0.481(4) 0.697(4) 0.036(13) Uiso 1 1 d
H33B H 0.302(7) 0.493(4) -0.102(4) 0.035(13) Uiso 1 1 d
H32 H 0.618(8) 0.386(5) -0.129(5) 0.047(15) Uiso 1 1 d
H33A H 0.345(8) 0.419(5) -0.196(5) 0.047(15) Uiso 1 1 d
H39B H 0.580(7) 0.228(4) -0.217(5) 0.045(15) Uiso 1 1 d

loop_
_atom_site_aniso_label
_atom_site_aniso_U_11
_atom_site_aniso_U_22
_atom_site_aniso_U_33
_atom_site_aniso_U_23
_atom_site_aniso_U_13
_atom_site_aniso_U_12
Br23 0.0378(3) 0.0295(2) 0.0252(2) -0.00814(15) -0.00615(16) -0.00687(17)
Br13 0.0556(3) 0.0347(2) 0.0248(2) 0.01035(16) -0.01606(19) -0.0208(2)
C10 0.038(2) 0.0187(17) 0.0202(17) 0.0012(13) -0.0086(15) -0.0069(15)
N1 0.0370(19) 0.0195(15) 0.0192(15) -0.0008(12) -0.0089(13) -0.0070(13)
N2 0.0366(19) 0.0207(15) 0.0198(15) 0.0019(12) -0.0103(13) -0.0083(14)
C20 0.028(2) 0.0251(18) 0.0185(17) 0.0000(14) -0.0074(14) -0.0030(15)
N3 0.0364(19) 0.0192(15) 0.0210(15) -0.0030(12) -0.0071(13) -0.0055(14)
C30 0.034(2) 0.0194(17) 0.0186(17) -0.0012(13) -0.0074(15) -0.0063(15)
C22 0.027(2) 0.0260(19) 0.0197(17) -0.0022(14) -0.0056(15) -0.0032(15)
C13 0.043(2) 0.0177(17) 0.0214(18) 0.0034(13) -0.0111(16) -0.0088(16)
C14 0.035(2) 0.0260(19) 0.0223(18) 0.0005(15) -0.0086(16) -0.0072(17)
C11 0.041(2) 0.032(2) 0.027(2) 0.0090(16) -0.0141(18) -0.0158(18)
C1 0.033(2) 0.0219(18) 0.0233(18) -0.0013(14) -0.0082(15) -0.0049(16)
C15 0.036(2) 0.0262(19) 0.0237(19) -0.0028(15) -0.0076(16) -0.0069(17)
C38 0.041(2) 0.0167(17) 0.029(2) -0.0013(15) -0.0116(18) -0.0015(17)
C35 0.035(2) 0.0234(19) 0.0212(18) -0.0030(15) -0.0055(16) -0.0041(17)
C2 0.0258(19) 0.0240(18) 0.0220(18) -0.0007(14) -0.0084(14) -0.0025(15)
C33 0.048(3) 0.031(2) 0.0198(19) 0.0045(16) -0.0125(18) -0.0116(19)
C36 0.047(3) 0.029(2) 0.024(2) -0.0046(16) -0.0147(18) -0.0080(19)
C31 0.037(2) 0.025(2) 0.0233(19) -0.0003(15) -0.0083(16) -0.0100(17)
C25 0.033(2) 0.0273(19) 0.0218(19) -0.0038(15) -0.0050(16) -0.0061(17)
C37 0.045(3) 0.024(2) 0.028(2) -0.0078(16) -0.0093(18) -0.0025(18)
C21 0.029(2) 0.0243(18) 0.0198(17) -0.0012(14) -0.0062(15) -0.0040(16)
C39 0.041(3) 0.041(3) 0.025(2) -0.0086(18) -0.0037(18) 0.000(2)
C24 0.035(2) 0.0249(19) 0.0201(18) -0.0018(14) -0.0061(15) -0.0102(16)
C12 0.038(2) 0.035(2) 0.027(2) 0.0098(17) -0.0118(18) -0.0155(19)
C34 0.036(2) 0.029(2) 0.0208(18) 0.0009(15) -0.0107(16) -0.0053(17)
C23 0.029(2) 0.0248(18) 0.0229(18) -0.0057(14) -0.0064(15) -0.0035(15)
C32 0.039(2) 0.041(2) 0.0216(19) 0.0010(17) -0.0054(17) -0.015(2)

loop_
_atom_type_symbol
_atom_type_description
_atom_type_scat_dispersion_real
_atom_type_scat_dispersion_imag
_atom_type_scat_source
C C 0.0033 0.0016 'International Tables Vol C Tables 4.2.6.8 and 6.1.1.4'
H H 0.0000 0.0000 'International Tables Vol C Tables 4.2.6.8 and 6.1.1.4'
N N 0.0061 0.0033 'International Tables Vol C Tables 4.2.6.8 and 6.1.1.4'
Br Br -0.2901 2.4595 'International Tables Vol C Tables 4.2.6.8 and 6.1.1.4'

loop_
_geom_angle_atom_site_label_1
_geom_angle_atom_site_label_2
_geom_angle_atom_site_label_3
_geom_angle
C11 C10 C15 121.1(4)
C11 C10 N2 119.1(4)
C15 C10 N2 119.8(4)
C1 N1 N3 115.6(3)
C1 N1 C30 128.4(3)
N3 N1 C30 115.9(3)
C2 N2 C1 110.6(3)
C2 N2 C10 127.1(3)
C1 N2 C10 122.3(3)
C25 C20 C21 119.1(4)
C25 C20 C2 116.7(3)
C21 C20 C2 124.1(4)
C2 N3 N1 103.5(3)
N1 C30 C31 108.7(3)
N1 C30 C35 109.1(3)
C31 C30 C35 109.7(3)
N1 C30 C38 110.0(3)
C31 C30 C38 109.8(3)
C35 C30 C38 109.5(3)
C23 C22 C21 119.3(4)
C12 C13 C14 122.2(4)
C12 C13 Br13 118.8(3)
C14 C13 Br13 119.0(3)
C13 C14 C15 118.6(4)
C10 C11 C12 119.8(4)
N1 C1 N2 100.3(3)
C10 C15 C14 119.6(4)
C30 C38 C37 108.6(3)
C30 C35 C34 109.6(3)
N3 C2 N2 109.9(3)
N3 C2 C20 121.3(3)
N2 C2 C20 128.8(3)
C32 C33 C34 109.7(3)
C34 C36 C37 109.3(3)
C30 C31 C32 109.3(3)
C24 C25 C20 121.1(4)
C36 C37 C39 109.7(4)
C36 C37 C38 109.6(4)
C39 C37 C38 110.0(4)
C22 C21 C20 120.3(4)
C37 C39 C32 108.9(4)
C23 C24 C25 118.5(4)
C13 C12 C11 118.7(4)
C36 C34 C33 109.8(4)
C36 C34 C35 109.2(3)
C33 C34 C35 109.0(3)
C24 C23 C22 121.6(4)
C24 C23 Br23 118.9(3)
C22 C23 Br23 119.5(3)
C33 C32 C39 109.6(4)
C33 C32 C31 109.8(4)
C39 C32 C31 109.3(4)

loop_
_geom_bond_atom_site_label_1
_geom_bond_atom_site_label_2
_geom_bond_distance
Br23 C23 1.900(4)
Br13 C13 1.900(4)
C10 C11 1.383(6)
C10 C15 1.390(6)
C10 N2 1.440(5)
N1 C1 1.346(5)
N1 N3 1.388(4)
N1 C30 1.481(5)
N2 C2 1.384(5)
N2 C1 1.384(5)
C20 C25 1.394(6)
C20 C21 1.395(5)
C20 C2 1.478(5)
N3 C2 1.300(5)
C30 C31 1.529(6)
C30 C35 1.533(6)
C30 C38 1.535(5)
C22 C23 1.388(6)
C22 C21 1.392(5)
C13 C12 1.385(6)
C13 C14 1.388(6)
C14 C15 1.393(5)
C11 C12 1.391(6)
C38 C37 1.545(6)
C35 C34 1.542(5)
C33 C32 1.528(7)
C33 C34 1.531(6)
C36 C34 1.531(6)
C36 C37 1.533(6)
C31 C32 1.539(6)
C25 C24 1.394(5)
C37 C39 1.535(7)
C39 C32 1.538(7)
C24 C23 1.384(5)
